data_7215800
loop_
_publ_author_name
'Luo, Yang-Hui'
'Wu, Dong-En'
'Song, Wen-Tao'
'Ge, Shu-Wang'
'Sun, Bai-Wang'

_publ_section_title
;
 Positions of amino groups on ammonium salts tunes the conformations of
 crown ethers: crystal structures, Hirshfeld surfaces and spectroscopic
 studies
;
_journal_issue 24
_journal_name_full CrystEngComm
_journal_page_first 5319
_journal_paper_doi 10.1039/c4ce00150h
_journal_volume 16
_journal_year 2014
_chemical_formula_sum 'C16 H26 B F4 N O5'
_chemical_formula_weight 399.19
_chemical_name_systematic
; 
 ? 
;
_space_group_IT_number 14
_symmetry_space_group_name_Hall '-P 2yn'
_symmetry_space_group_name_H-M 'P 1 21/n 1'
_atom_sites_solution_hydrogens geom
_atom_sites_solution_primary direct
_atom_sites_solution_secondary difmap
_audit_creation_method SHELXL-97
_cell_angle_alpha 90.00
_cell_angle_beta 98.41(3)
_cell_angle_gamma 90.00
_cell_formula_units_Z 4
_cell_length_a 8.7630(18)
_cell_length_b 14.503(3)
_cell_length_c 15.775(3)
_cell_measurement_temperature 293(2)
_cell_volume 1983.3(7)
_computing_structure_refinement 'SHELXL-97 (Sheldrick, 1997)'
_computing_structure_solution 'SHELXS-97 (Sheldrick, 1990)'
_diffrn_ambient_temperature 293(2)
_diffrn_measured_fraction_theta_full 0.999
_diffrn_measured_fraction_theta_max 0.999
_diffrn_radiation_monochromator graphite
_diffrn_radiation_source 'fine-focus sealed tube'
_diffrn_radiation_type MoK\a
_diffrn_radiation_wavelength 0.71073
_diffrn_reflns_av_R_equivalents 0.0000
_diffrn_reflns_av_sigmaI/netI 0.0681
_diffrn_reflns_limit_h_max 10
_diffrn_reflns_limit_h_min -10
_diffrn_reflns_limit_k_max 17
_diffrn_reflns_limit_k_min 0
_diffrn_reflns_limit_l_max 18
_diffrn_reflns_limit_l_min 0
_diffrn_reflns_number 3643
_diffrn_reflns_theta_full 25.36
_diffrn_reflns_theta_max 25.36
_diffrn_reflns_theta_min 1.92
_exptl_absorpt_coefficient_mu 0.120
_exptl_absorpt_correction_T_max 0.9881
_exptl_absorpt_correction_T_min 0.9649
_exptl_crystal_density_diffrn 1.337
_exptl_crystal_density_method 'not measured'
_exptl_crystal_F_000 840
_exptl_crystal_size_max 0.30
_exptl_crystal_size_mid 0.20
_exptl_crystal_size_min 0.10
_refine_diff_density_max 0.428
_refine_diff_density_min -0.412
_refine_diff_density_rms 0.077
_refine_ls_extinction_method none
_refine_ls_goodness_of_fit_ref 1.080
_refine_ls_hydrogen_treatment mixed
_refine_ls_matrix_type full
_refine_ls_number_parameters 244
_refine_ls_number_reflns 3643
_refine_ls_number_restraints 2
_refine_ls_restrained_S_all 1.080
_refine_ls_R_factor_all 0.1713
_refine_ls_R_factor_gt 0.1006
_refine_ls_shift/su_max 0.001
_refine_ls_shift/su_mean 0.000
_refine_ls_structure_factor_coef Fsqd
_refine_ls_weighting_details 'calc w=1/[\s^2^(Fo^2^)+(0.1790P)^2^+0.5456P] where P=(Fo^2^+2Fc^2^)/3'
_refine_ls_weighting_scheme calc
_refine_ls_wR_factor_gt 0.2804
_refine_ls_wR_factor_ref 0.3355
_reflns_number_gt 1784
_reflns_number_total 3643
_reflns_threshold_expression >2sigma(I)
_cod_data_source_file c4ce00150h2.cif
_cod_data_source_block x
_cod_depositor_comments 'Adding full bibliography for 7215795--7215800.cif.'
_cod_database_code 7215800

loop_
_symmetry_equiv_pos_as_xyz
'x, y, z'
'-x+1/2, y+1/2, -z+1/2'
'-x, -y, -z'
'x-1/2, -y-1/2, z-1/2'

loop_
_atom_site_label
_atom_site_type_symbol
_atom_site_fract_x
_atom_site_fract_y
_atom_site_fract_z
_atom_site_U_iso_or_equiv
_atom_site_adp_type
_atom_site_occupancy
_atom_site_symmetry_multiplicity
_atom_site_calc_flag
_atom_site_refinement_flags
B B 0.5670(7) 0.9540(5) 0.2457(4) 0.0603(16) Uani 1 1 d .
F1 F 0.4995(7) 0.9167(4) 0.3073(4) 0.154(2) Uani 1 1 d .
F2 F 0.5039(5) 0.9334(4) 0.1663(3) 0.1328(19) Uani 1 1 d .
F3 F 0.5462(5) 1.0480(3) 0.2577(3) 0.1216(16) Uani 1 1 d .
F4 F 0.7244(4) 0.9360(3) 0.2584(2) 0.1014(14) Uani 1 1 d .
O1 O 0.2153(5) 0.1267(3) 0.1075(3) 0.0834(13) Uani 1 1 d .
C1 C 0.0208(9) 0.0861(4) 0.1922(5) 0.089(2) Uani 1 1 d U
H1A H -0.0405 0.0564 0.1436 0.107 Uiso 1 1 calc R
H1B H 0.0037 0.0541 0.2440 0.107 Uiso 1 1 calc R
O2 O 0.0638(5) 0.1422(3) -0.0645(3) 0.0789(12) Uani 1 1 d .
C2 C 0.1869(9) 0.0827(5) 0.1828(5) 0.097(2) Uani 1 1 d U
H2A H 0.2470 0.1123 0.2318 0.116 Uiso 1 1 calc R
H2B H 0.2196 0.0188 0.1817 0.116 Uiso 1 1 calc R
O3 O -0.1577(5) 0.2829(3) -0.0952(3) 0.0732(12) Uani 1 1 d .
C3 C 0.2367(7) 0.0684(5) 0.0407(5) 0.086(2) Uani 1 1 d .
H3A H 0.1638 0.0179 0.0388 0.103 Uiso 1 1 calc R
H3B H 0.3398 0.0425 0.0520 0.103 Uiso 1 1 calc R
O4 O -0.2631(4) 0.2420(3) 0.0628(3) 0.0783(12) Uani 1 1 d U
C4 C 0.2172(7) 0.1140(6) -0.0436(5) 0.096(2) Uani 1 1 d .
H4A H 0.2852 0.1670 -0.0418 0.115 Uiso 1 1 calc R
H4B H 0.2437 0.0716 -0.0867 0.115 Uiso 1 1 calc R
O5 O -0.0216(5) 0.1781(3) 0.1965(3) 0.0807(13) Uani 1 1 d .
C5 C 0.0301(9) 0.1871(5) -0.1451(4) 0.092(2) Uani 1 1 d .
H5A H 0.0496 0.1462 -0.1910 0.110 Uiso 1 1 calc R
H5B H 0.0933 0.2419 -0.1465 0.110 Uiso 1 1 calc R
C6 C -0.1394(10) 0.2128(5) -0.1550(4) 0.101(2) Uani 1 1 d .
H6A H -0.1740 0.2345 -0.2128 0.121 Uiso 1 1 calc R
H6B H -0.2005 0.1593 -0.1445 0.121 Uiso 1 1 calc R
C7 C -0.3163(8) 0.2945(5) -0.0812(5) 0.0823(19) Uani 1 1 d .
H7A H -0.3844 0.2832 -0.1344 0.099 Uiso 1 1 calc R
H7B H -0.3319 0.3575 -0.0638 0.099 Uiso 1 1 calc R
C8 C -0.3560(7) 0.2305(5) -0.0144(5) 0.090(2) Uani 1 1 d .
H8A H -0.4625 0.2405 -0.0066 0.108 Uiso 1 1 calc R
H8B H -0.3467 0.1676 -0.0337 0.108 Uiso 1 1 calc R
C9 C -0.2917(7) 0.1796(5) 0.1259(5) 0.085(2) Uani 1 1 d U
H9A H -0.2848 0.1172 0.1046 0.103 Uiso 1 1 calc R
H9B H -0.3954 0.1888 0.1389 0.103 Uiso 1 1 calc R
C10 C -0.1794(8) 0.1913(5) 0.2052(4) 0.092(2) Uani 1 1 d .
H10A H -0.1911 0.2531 0.2270 0.110 Uiso 1 1 calc R
H10B H -0.2059 0.1483 0.2478 0.110 Uiso 1 1 calc R
N N 0.0590(4) 0.3031(3) 0.0618(3) 0.0522(11) Uani 1 1 d .
H0A H 0.0675 0.2712 0.1082 0.063 Uiso 1 1 calc R
H0B H -0.0256 0.3018 0.0265 0.063 Uiso 1 1 calc R
C11 C 0.3233(6) 0.3625(4) 0.0986(3) 0.0628(15) Uani 1 1 d .
H11A H 0.3335 0.3275 0.1485 0.075 Uiso 1 1 calc R
C12 C 0.4452(5) 0.4167(4) 0.0817(3) 0.0592(15) Uani 1 1 d .
H12A H 0.5365 0.4166 0.1201 0.071 Uiso 1 1 calc R
C13 C 0.4347(4) 0.4709(3) 0.0094(3) 0.0380(10) Uani 1 1 d .
C14 C 0.2957(6) 0.4674(4) -0.0456(4) 0.0727(18) Uani 1 1 d .
H14A H 0.2848 0.5022 -0.0956 0.087 Uiso 1 1 calc R
C15 C 0.1730(6) 0.4138(4) -0.0287(4) 0.0700(17) Uani 1 1 d .
H15A H 0.0804 0.4147 -0.0660 0.084 Uiso 1 1 calc R
C16 C 0.1880(5) 0.3596(3) 0.0431(3) 0.0440(11) Uani 1 1 d .

loop_
_atom_site_aniso_label
_atom_site_aniso_U_11
_atom_site_aniso_U_22
_atom_site_aniso_U_33
_atom_site_aniso_U_23
_atom_site_aniso_U_13
_atom_site_aniso_U_12
B 0.055(4) 0.070(4) 0.055(4) 0.007(3) 0.004(3) -0.008(3)
F1 0.183(5) 0.144(4) 0.153(5) 0.070(4) 0.090(4) 0.019(4)
F2 0.091(3) 0.214(5) 0.085(3) -0.037(3) -0.019(2) 0.008(3)
F3 0.108(3) 0.086(3) 0.165(5) 0.005(3) 0.000(3) 0.001(2)
F4 0.065(2) 0.148(4) 0.087(3) -0.027(2) -0.0045(18) 0.014(2)
O1 0.090(3) 0.055(2) 0.102(4) -0.006(2) 0.001(3) -0.002(2)
C1 0.113(5) 0.054(4) 0.100(5) 0.023(3) 0.013(4) -0.006(4)
O2 0.073(3) 0.086(3) 0.081(3) -0.005(2) 0.018(2) 0.012(2)
C2 0.116(5) 0.074(4) 0.093(5) 0.012(4) -0.011(4) 0.010(4)
O3 0.092(3) 0.061(2) 0.065(2) -0.002(2) 0.006(2) 0.002(2)
C3 0.071(4) 0.071(4) 0.112(6) -0.022(4) 0.004(4) 0.012(3)
O4 0.072(3) 0.089(3) 0.074(3) -0.017(2) 0.010(2) -0.014(2)
C4 0.053(4) 0.108(6) 0.133(7) -0.032(5) 0.033(4) -0.003(4)
O5 0.083(3) 0.075(3) 0.084(3) 0.006(2) 0.012(2) 0.001(2)
C5 0.122(6) 0.086(5) 0.078(5) -0.011(4) 0.048(4) 0.003(4)
C6 0.144(7) 0.104(5) 0.052(4) -0.010(4) 0.006(4) 0.033(5)
C7 0.079(4) 0.075(4) 0.087(5) -0.010(4) -0.007(3) 0.020(3)
C8 0.054(3) 0.114(6) 0.100(5) -0.016(5) 0.000(3) -0.006(4)
C9 0.069(4) 0.097(5) 0.094(5) 0.012(4) 0.027(4) -0.021(4)
C10 0.105(6) 0.091(5) 0.086(5) 0.010(4) 0.039(4) -0.015(4)
N 0.051(2) 0.052(2) 0.054(2) 0.0035(19) 0.0066(19) -0.0163(19)
C11 0.061(3) 0.083(4) 0.042(3) 0.018(3) -0.002(2) -0.021(3)
C12 0.043(3) 0.084(4) 0.046(3) 0.018(3) -0.007(2) -0.019(3)
C13 0.029(2) 0.038(2) 0.046(3) 0.0002(19) 0.0002(18) 0.0023(17)
C14 0.062(3) 0.080(4) 0.068(4) 0.041(3) -0.017(3) -0.027(3)
C15 0.052(3) 0.071(4) 0.078(4) 0.028(3) -0.020(3) -0.023(3)
C16 0.042(2) 0.038(2) 0.052(3) 0.000(2) 0.009(2) -0.007(2)

loop_
_atom_type_symbol
_atom_type_description
_atom_type_scat_dispersion_real
_atom_type_scat_dispersion_imag
_atom_type_scat_source
C C 0.0033 0.0016 'International Tables Vol C Tables 4.2.6.8 and 6.1.1.4'
H H 0.0000 0.0000 'International Tables Vol C Tables 4.2.6.8 and 6.1.1.4'
B B 0.0013 0.0007 'International Tables Vol C Tables 4.2.6.8 and 6.1.1.4'
N N 0.0061 0.0033 'International Tables Vol C Tables 4.2.6.8 and 6.1.1.4'
O O 0.0106 0.0060 'International Tables Vol C Tables 4.2.6.8 and 6.1.1.4'
F F 0.0171 0.0103 'International Tables Vol C Tables 4.2.6.8 and 6.1.1.4'

loop_
_geom_angle_atom_site_label_1
_geom_angle_atom_site_label_2
_geom_angle_atom_site_label_3
_geom_angle
_geom_angle_site_symmetry_3
F1 B F2 115.5(6) .
F1 B F4 111.0(6) .
F2 B F4 111.2(5) .
F1 B F3 102.7(6) .
F2 B F3 107.6(6) .
F4 B F3 108.1(5) .
C3 O1 C2 115.3(5) .
O5 C1 C2 108.1(5) .
O5 C1 H1A 110.1 .
C2 C1 H1A 110.1 .
O5 C1 H1B 110.1 .
C2 C1 H1B 110.1 .
H1A C1 H1B 108.4 .
C4 O2 C5 114.3(5) .
O1 C2 C1 111.6(6) .
O1 C2 H2A 109.3 .
C1 C2 H2A 109.3 .
O1 C2 H2B 109.3 .
C1 C2 H2B 109.3 .
H2A C2 H2B 108.0 .
C6 O3 C7 113.0(5) .
O1 C3 C4 113.7(6) .
O1 C3 H3A 108.8 .
C4 C3 H3A 108.8 .
O1 C3 H3B 108.8 .
C4 C3 H3B 108.8 .
H3A C3 H3B 107.7 .
C8 O4 C9 114.2(5) .
O2 C4 C3 109.0(5) .
O2 C4 H4A 109.9 .
C3 C4 H4A 109.9 .
O2 C4 H4B 109.9 .
C3 C4 H4B 109.9 .
H4A C4 H4B 108.3 .
C1 O5 C10 113.9(5) .
O2 C5 C6 106.0(5) .
O2 C5 H5A 110.5 .
C6 C5 H5A 110.5 .
O2 C5 H5B 110.5 .
C6 C5 H5B 110.5 .
H5A C5 H5B 108.7 .
O3 C6 C5 108.2(6) .
O3 C6 H6A 110.1 .
C5 C6 H6A 110.1 .
O3 C6 H6B 110.1 .
C5 C6 H6B 110.1 .
H6A C6 H6B 108.4 .
O3 C7 C8 111.5(5) .
O3 C7 H7A 109.3 .
C8 C7 H7A 109.3 .
O3 C7 H7B 109.3 .
C8 C7 H7B 109.3 .
H7A C7 H7B 108.0 .
O4 C8 C7 112.6(6) .
O4 C8 H8A 109.1 .
C7 C8 H8A 109.1 .
O4 C8 H8B 109.1 .
C7 C8 H8B 109.1 .
H8A C8 H8B 107.8 .
O4 C9 C10 111.1(5) .
O4 C9 H9A 109.4 .
C10 C9 H9A 109.4 .
O4 C9 H9B 109.4 .
C10 C9 H9B 109.4 .
H9A C9 H9B 108.0 .
O5 C10 C9 116.0(5) .
O5 C10 H10A 108.3 .
C9 C10 H10A 108.3 .
O5 C10 H10B 108.3 .
C9 C10 H10B 108.3 .
H10A C10 H10B 107.4 .
C16 N H0A 120.0 .
C16 N H0B 120.0 .
H0A N H0B 120.0 .
C16 C11 C12 121.0(5) .
C16 C11 H11A 119.5 .
C12 C11 H11A 119.5 .
C13 C12 C11 121.6(4) .
C13 C12 H12A 119.2 .
C11 C12 H12A 119.2 .
C12 C13 C14 116.3(4) .
C12 C13 C13 121.9(5) 3_665
C14 C13 C13 121.8(5) 3_665
C15 C14 C13 122.3(5) .
C15 C14 H14A 118.8 .
C13 C14 H14A 118.8 .
C16 C15 C14 119.9(5) .
C16 C15 H15A 120.1 .
C14 C15 H15A 120.1 .
C11 C16 C15 118.8(4) .
C11 C16 N 120.8(4) .
C15 C16 N 120.4(4) .

loop_
_geom_bond_atom_site_label_1
_geom_bond_atom_site_label_2
_geom_bond_distance
_geom_bond_site_symmetry_2
B F1 1.323(7) .
B F2 1.327(7) .
B F4 1.390(7) .
B F3 1.392(8) .
O1 C3 1.385(7) .
O1 C2 1.402(8) .
C1 O5 1.389(7) .
C1 C2 1.485(9) .
C1 H1A 0.9700 .
C1 H1B 0.9700 .
O2 C4 1.398(7) .
O2 C5 1.421(8) .
C2 H2A 0.9700 .
C2 H2B 0.9700 .
O3 C6 1.412(7) .
O3 C7 1.449(7) .
C3 C4 1.472(10) .
C3 H3A 0.9700 .
C3 H3B 0.9700 .
O4 C8 1.372(8) .
O4 C9 1.395(7) .
C4 H4A 0.9700 .
C4 H4B 0.9700 .
O5 C10 1.422(7) .
C5 C6 1.517(9) .
C5 H5A 0.9700 .
C5 H5B 0.9700 .
C6 H6A 0.9700 .
C6 H6B 0.9700 .
C7 C8 1.483(10) .
C7 H7A 0.9700 .
C7 H7B 0.9700 .
C8 H8A 0.9700 .
C8 H8B 0.9700 .
C9 C10 1.484(9) .
C9 H9A 0.9700 .
C9 H9B 0.9700 .
C10 H10A 0.9700 .
C10 H10B 0.9700 .
N C16 1.461(5) .
N H0A 0.8600 .
N H0B 0.8600 .
C11 C16 1.367(7) .
C11 C12 1.384(7) .
C11 H11A 0.9300 .
C12 C13 1.376(7) .
C12 H12A 0.9300 .
C13 C14 1.389(6) .
C13 C13 1.487(8) 3_665
C14 C15 1.384(7) .
C14 H14A 0.9300 .
C15 C16 1.369(7) .
C15 H15A 0.9300 .

loop_
_geom_torsion_atom_site_label_1
_geom_torsion_atom_site_label_2
_geom_torsion_atom_site_label_3
_geom_torsion_atom_site_label_4
_geom_torsion
_geom_torsion_site_symmetry_1
_geom_torsion_site_symmetry_4
C3 O1 C2 C1 -102.6(6) . .
O5 C1 C2 O1 -61.0(8) . .
C2 O1 C3 C4 161.7(6) . .
C5 O2 C4 C3 -179.8(6) . .
O1 C3 C4 O2 -65.2(7) . .
C2 C1 O5 C10 179.6(6) . .
C4 O2 C5 C6 -179.4(6) . .
C7 O3 C6 C5 -163.3(5) . .
O2 C5 C6 O3 69.1(7) . .
C6 O3 C7 C8 86.2(7) . .
C9 O4 C8 C7 -176.7(5) . .
O3 C7 C8 O4 58.5(7) . .
C8 O4 C9 C10 175.6(6) . .
C1 O5 C10 C9 -77.4(8) . .
O4 C9 C10 O5 -60.2(8) . .
C16 C11 C12 C13 1.1(9) . .
C11 C12 C13 C14 -0.5(8) . .
C11 C12 C13 C13 -179.8(5) . 3_665
C12 C13 C14 C15 1.1(9) . .
C13 C13 C14 C15 -179.7(6) 3_665 .
C13 C14 C15 C16 -2.2(10) . .
C12 C11 C16 C15 -2.1(8) . .
C12 C11 C16 N -179.2(5) . .
C14 C15 C16 C11 2.6(9) . .
C14 C15 C16 N 179.7(5) . .
